data_7244152
loop_
_publ_author_name
'Rixson, Daniel'
'G\"unay Sezer, G\"une\,s'
'Alp, Emre'
'Mahon, Mary F.'
'Burrows, Andrew D.'

_publ_section_title
;
 Synthesis, structures and properties of metal--organic frameworks
 prepared using a semi-rigid tricarboxylate linker
;
_journal_issue 4
_journal_name_full CrystEngComm
_journal_page_first 863
_journal_page_last 876
_journal_paper_doi 10.1039/D1CE01284C
_journal_volume 24
_journal_year 2022
_chemical_formula_moiety 'C20 H20 Cd3 N2 O16, 4(H2 O)'
_chemical_formula_sum 'C20 H28 Cd3 N2 O20'
_chemical_formula_weight 953.64
_space_group_crystal_system triclinic
_space_group_IT_number 2
_space_group_name_Hall '-P 1'
_space_group_name_H-M_alt 'P -1'
_atom_sites_solution_hydrogens mixed
_atom_sites_solution_primary iterative
_audit_creation_date 2018-08-17
_audit_creation_method
;
Olex2 1.2
(compiled 2018.05.29 svn.r3508 for OlexSys, GUI svn.r5506)
;
_audit_update_record
;
2021-07-19 deposited with the CCDC.	2021-12-20 downloaded from the CCDC.
;
_cell_angle_alpha 67.353(4)
_cell_angle_beta 75.848(3)
_cell_angle_gamma 70.505(3)
_cell_formula_units_Z 1
_cell_length_a 7.7777(2)
_cell_length_b 8.9715(4)
_cell_length_c 11.4851(4)
_cell_measurement_reflns_used 8998
_cell_measurement_temperature 150.00(10)
_cell_measurement_theta_max 73.3890
_cell_measurement_theta_min 4.1840
_cell_volume 690.98(5)
_computing_cell_refinement 'CrysAlisPro 1.171.39.46 (Rigaku OD, 2018)'
_computing_data_collection 'CrysAlisPro 1.171.39.46 (Rigaku OD, 2018)'
_computing_data_reduction 'CrysAlisPro 1.171.39.46 (Rigaku OD, 2018)'
_computing_molecular_graphics 'Olex2 (Dolomanov et al., 2009)'
_computing_publication_material 'Olex2 (Dolomanov et al., 2009)'
_computing_structure_refinement 'ShelXL (Sheldrick, 2015)'
_computing_structure_solution 'olex2.solve (Bourhis et al., 2015)'
_diffrn_ambient_environment N~2~
_diffrn_ambient_temperature 150.00(10)
_diffrn_detector 'CCD plate'
_diffrn_detector_area_resol_mean 8.1150
_diffrn_detector_type EosS2
_diffrn_measured_fraction_theta_full 0.999
_diffrn_measured_fraction_theta_max 0.992
_diffrn_measurement_device 'four-circle diffractometer'
_diffrn_measurement_device_type 'SuperNova, Dual, Cu at home/near, EosS2'
_diffrn_measurement_method '\w scans'
_diffrn_radiation_monochromator mirror
_diffrn_radiation_probe x-ray
_diffrn_radiation_type CuK\a
_diffrn_radiation_wavelength 1.54184
_diffrn_reflns_av_R_equivalents 0.0386
_diffrn_reflns_av_unetI/netI 0.0250
_diffrn_reflns_Laue_measured_fraction_full 0.999
_diffrn_reflns_Laue_measured_fraction_max 0.992
_diffrn_reflns_limit_h_max 9
_diffrn_reflns_limit_h_min -9
_diffrn_reflns_limit_k_max 11
_diffrn_reflns_limit_k_min -11
_diffrn_reflns_limit_l_max 14
_diffrn_reflns_limit_l_min -12
_diffrn_reflns_number 13561
_diffrn_reflns_point_group_measured_fraction_full 0.999
_diffrn_reflns_point_group_measured_fraction_max 0.992
_diffrn_reflns_theta_full 67.684
_diffrn_reflns_theta_max 73.349
_diffrn_reflns_theta_min 4.209
_diffrn_source 'micro-focus sealed X-ray tube'
_diffrn_source_type 'SuperNova (Cu) X-ray Source'
_exptl_absorpt_coefficient_mu 19.211
_exptl_absorpt_correction_T_max 1.00000
_exptl_absorpt_correction_T_min 0.30382
_exptl_absorpt_correction_type multi-scan
_exptl_absorpt_process_details
;
CrysAlisPro 1.171.39.46 (Rigaku Oxford Diffraction, 2018)
Empirical absorption correction using spherical harmonics,
 implemented in SCALE3 ABSPACK scaling algorithm.
;
_exptl_crystal_colour colourless
_exptl_crystal_colour_primary colourless
_exptl_crystal_density_diffrn 2.292
_exptl_crystal_description block
_exptl_crystal_F_000 466
_exptl_crystal_size_max 0.038
_exptl_crystal_size_mid 0.028
_exptl_crystal_size_min 0.025
_refine_diff_density_max 0.506
_refine_diff_density_min -0.619
_refine_diff_density_rms 0.102
_refine_ls_extinction_method none
_refine_ls_goodness_of_fit_ref 1.026
_refine_ls_hydrogen_treatment mixed
_refine_ls_matrix_type full
_refine_ls_number_parameters 241
_refine_ls_number_reflns 2755
_refine_ls_number_restraints 12
_refine_ls_restrained_S_all 1.024
_refine_ls_R_factor_all 0.0216
_refine_ls_R_factor_gt 0.0199
_refine_ls_shift/su_max 0.001
_refine_ls_shift/su_mean 0.000
_refine_ls_structure_factor_coef Fsqd
_refine_ls_weighting_details 'w=1/[\s^2^(Fo^2^)+(0.0263P)^2^+0.6327P] where P=(Fo^2^+2Fc^2^)/3'
_refine_ls_weighting_scheme calc
_refine_ls_wR_factor_gt 0.0489
_refine_ls_wR_factor_ref 0.0496
_reflns_Friedel_coverage 0.000
_reflns_number_gt 2639
_reflns_number_total 2755
_reflns_threshold_expression 'I > 2\s(I)'
_cod_data_source_file d1ce01284c2.cif
_cod_data_source_block s18adb28
_cod_depositor_comments 'Adding full bibliography for 7244143--7244152.cif.'
_cod_database_code 7244152
_shelxl_version_number 2014-3
_chemical_oxdiff_usercomment 'Colourless Block'
_shelx_space_group_comment
;
The symmetry employed for this shelxl refinement is uniquely defined
by the following loop, which should always be used as a source of
symmetry information in preference to the above space-group names.
They are only intended as comments.
;
_olex2_refinement_description
;
1. Fixed Uiso
 At 1.2 times of:
  All C(H) groups, All C(H,H) groups
2. Restrained distances
 O8-H8B = O8-H8A = O7_$1-H7A_$1 = O7_$1-H7B_$1
 0.98 with sigma of 0.005
 N1-H1
 0.98 with sigma of 0.005
 O9-H9B = O9-H9A
 0.98 with sigma of 0.005
 O10-H10A = O10-H10B
 0.98 with sigma of 0.02
 H10B-H10A
 1.5 with sigma of 0.1
 O10-H10A
 0.98 with sigma of 0.02
 H10A-H10B
 1.52 with sigma of 0.01
3.a Secondary CH2 refined with riding coordinates:
 C2(H2A,H2B)
3.b Aromatic/amide H refined with riding coordinates:
 C10(H10), C7(H7), C4(H4)
;
_olex2_submission_special_instructions 'No special instructions were received'

loop_
_space_group_symop_operation_xyz
'x, y, z'
'-x, -y, -z'

loop_
_atom_site_label
_atom_site_type_symbol
_atom_site_fract_x
_atom_site_fract_y
_atom_site_fract_z
_atom_site_U_iso_or_equiv
_atom_site_adp_type
_atom_site_occupancy
_atom_site_site_symmetry_order
_atom_site_calc_flag
_atom_site_refinement_flags_posn
_atom_site_refinement_flags_adp
_atom_site_refinement_flags_occupancy
_atom_site_disorder_assembly
_atom_site_disorder_group
Cd2 Cd 0.5000 -0.5000 1.0000 0.01199(7) Uani 1 2 d S T P . .
Cd1 Cd 0.74107(2) -0.19538(2) 0.68505(2) 0.01153(6) Uani 1 1 d . . . . .
O3 O -0.2344(2) 0.5603(2) 0.87481(17) 0.0144(4) Uani 1 1 d . . . . .
O1 O -0.0540(3) -0.1350(2) 1.47237(18) 0.0201(4) Uani 1 1 d . . . . .
O2 O -0.3127(3) 0.0492(2) 1.50948(17) 0.0190(4) Uani 1 1 d . . . . .
O5 O 0.4819(3) -0.0326(2) 0.76985(17) 0.0168(4) Uani 1 1 d . . . . .
O7 O 0.5761(3) -0.2978(2) 0.60780(18) 0.0173(4) Uani 1 1 d D . . . .
O4 O -0.0243(3) 0.5427(2) 0.71105(17) 0.0202(4) Uani 1 1 d . . . . .
O8 O 0.4142(3) -0.4983(2) 0.82358(18) 0.0187(4) Uani 1 1 d D . . . .
O6 O 0.4076(3) -0.2261(2) 0.9519(2) 0.0241(4) Uani 1 1 d . . . . .
C1 C -0.1649(4) 0.0054(3) 1.4398(2) 0.0151(5) Uani 1 1 d . . . . .
C9 C 0.3930(3) -0.0781(3) 0.8793(2) 0.0130(5) Uani 1 1 d . . . . .
C10 C 0.2186(3) 0.0142(3) 1.0622(2) 0.0131(5) Uani 1 1 d . . . . .
H10 H 0.2822 -0.0883 1.1142 0.016 Uiso 1 1 calc R . . . .
C7 C 0.1570(3) 0.2055(3) 0.8514(2) 0.0131(5) Uani 1 1 d . . . . .
H7 H 0.1817 0.2330 0.7633 0.016 Uiso 1 1 calc R . . . .
C2 C -0.1281(3) 0.1353(3) 1.3114(2) 0.0138(5) Uani 1 1 d . . . . .
H2A H -0.2110 0.1477 1.2554 0.017 Uiso 1 1 calc R . . . .
H2B H -0.1521 0.2427 1.3223 0.017 Uiso 1 1 calc R . . . .
C8 C 0.2538(3) 0.0532(3) 0.9305(2) 0.0127(5) Uani 1 1 d . . . . .
C4 C -0.0106(3) 0.2782(3) 1.0388(2) 0.0119(5) Uani 1 1 d . . . . .
H4 H -0.0989 0.3535 1.0748 0.014 Uiso 1 1 calc R . . . .
C3 C 0.0893(3) 0.1273(3) 1.1164(2) 0.0118(5) Uani 1 1 d . . . . .
C5 C 0.0220(3) 0.3159(3) 0.9072(2) 0.0128(5) Uani 1 1 d . . . . .
C6 C -0.0850(3) 0.4801(3) 0.8257(2) 0.0130(5) Uani 1 1 d . . . . .
N1 N 0.0645(3) 0.0862(3) 1.2523(2) 0.0137(4) Uani 1 1 d D . . . .
O9 O 0.5493(3) 0.2815(3) 0.6848(2) 0.0282(5) Uani 1 1 d D . . . .
O10 O 0.2677(3) 0.5110(3) 0.5261(2) 0.0357(5) Uani 1 1 d D . . . .
H8A H 0.463(6) -0.418(4) 0.748(3) 0.056(13) Uiso 1 1 d D . . . .
H8B H 0.460(7) -0.608(3) 0.813(5) 0.070(16) Uiso 1 1 d D . . . .
H7A H 0.478(4) -0.211(4) 0.561(4) 0.047(12) Uiso 1 1 d D . . . .
H7B H 0.657(5) -0.378(4) 0.566(4) 0.052(13) Uiso 1 1 d D . . . .
H1 H 0.103(5) -0.0362(8) 1.288(3) 0.028(9) Uiso 1 1 d D . . . .
H9A H 0.524(6) 0.174(3) 0.704(4) 0.037(11) Uiso 1 1 d D . . . .
H9B H 0.443(6) 0.341(7) 0.638(5) 0.10(2) Uiso 1 1 d D . . . .
H10A H 0.177(3) 0.558(4) 0.469(2) 0.017(8) Uiso 1 1 d D . . . .
H10B H 0.190(5) 0.516(7) 0.608(2) 0.086(19) Uiso 1 1 d D . . . .

loop_
_atom_site_aniso_label
_atom_site_aniso_U_11
_atom_site_aniso_U_22
_atom_site_aniso_U_33
_atom_site_aniso_U_23
_atom_site_aniso_U_13
_atom_site_aniso_U_12
Cd2 0.01384(12) 0.00785(11) 0.01089(12) -0.00185(9) -0.00038(9) -0.00108(9)
Cd1 0.01313(10) 0.00877(9) 0.00971(10) -0.00127(6) -0.00259(6) -0.00057(6)
O3 0.0137(8) 0.0100(8) 0.0142(9) -0.0019(7) -0.0014(7) 0.0007(7)
O1 0.0229(10) 0.0145(9) 0.0181(9) 0.0000(7) -0.0045(8) -0.0039(8)
O2 0.0173(9) 0.0215(9) 0.0122(9) -0.0003(7) -0.0011(7) -0.0044(7)
O5 0.0178(9) 0.0151(9) 0.0143(9) -0.0060(7) -0.0005(7) -0.0004(7)
O7 0.0201(9) 0.0162(9) 0.0161(9) -0.0061(7) -0.0038(7) -0.0038(7)
O4 0.0204(9) 0.0159(9) 0.0115(9) 0.0006(7) 0.0027(7) 0.0017(7)
O8 0.0252(10) 0.0151(9) 0.0148(9) -0.0043(7) -0.0033(8) -0.0047(8)
O6 0.0287(11) 0.0076(8) 0.0268(11) -0.0048(8) 0.0037(8) 0.0003(8)
C1 0.0178(12) 0.0181(12) 0.0099(11) -0.0026(9) -0.0028(10) -0.0073(10)
C9 0.0134(11) 0.0101(11) 0.0154(12) -0.0044(9) -0.0043(9) -0.0013(9)
C10 0.0148(12) 0.0088(11) 0.0137(12) -0.0017(9) -0.0045(9) -0.0012(9)
C7 0.0141(11) 0.0128(11) 0.0105(11) -0.0026(9) -0.0010(9) -0.0031(9)
C2 0.0131(12) 0.0133(11) 0.0107(11) -0.0014(9) -0.0022(9) -0.0007(9)
C8 0.0125(11) 0.0104(11) 0.0147(12) -0.0050(9) -0.0009(9) -0.0023(9)
C4 0.0120(11) 0.0110(11) 0.0124(11) -0.0045(9) -0.0012(9) -0.0022(9)
C3 0.0129(11) 0.0121(11) 0.0102(11) -0.0021(9) -0.0015(9) -0.0050(9)
C5 0.0124(11) 0.0108(11) 0.0126(11) -0.0021(9) -0.0007(9) -0.0028(9)
C6 0.0143(12) 0.0115(11) 0.0126(12) -0.0038(9) -0.0022(9) -0.0030(9)
N1 0.0137(10) 0.0124(10) 0.0117(10) -0.0035(8) -0.0024(8) 0.0004(8)
O9 0.0407(13) 0.0205(10) 0.0255(11) -0.0104(8) 0.0008(9) -0.0114(9)
O10 0.0384(13) 0.0318(12) 0.0338(13) -0.0171(10) 0.0114(11) -0.0098(10)

loop_
_atom_type_symbol
_atom_type_description
_atom_type_scat_dispersion_real
_atom_type_scat_dispersion_imag
_atom_type_scat_source
C C 0.0181 0.0091 'International Tables Vol C Tables 4.2.6.8 and 6.1.1.4'
H H 0.0000 0.0000 'International Tables Vol C Tables 4.2.6.8 and 6.1.1.4'
Cd Cd 0.1185 4.6533 'International Tables Vol C Tables 4.2.6.8 and 6.1.1.4'
N N 0.0311 0.0180 'International Tables Vol C Tables 4.2.6.8 and 6.1.1.4'
O O 0.0492 0.0322 'International Tables Vol C Tables 4.2.6.8 and 6.1.1.4'

loop_
_geom_angle_atom_site_label_1
_geom_angle_atom_site_label_2
_geom_angle_atom_site_label_3
_geom_angle
_geom_angle_site_symmetry_1
_geom_angle_site_symmetry_3
_geom_angle_publ_flag
O3 Cd2 O3 180.00(5) 1_645 2_557 ?
O8 Cd2 O3 87.67(7) . 1_645 ?
O8 Cd2 O3 92.33(7) . 2_557 ?
O8 Cd2 O3 87.67(7) 2_647 2_557 ?
O8 Cd2 O3 92.33(7) 2_647 1_645 ?
O8 Cd2 O8 180.0 . 2_647 ?
O6 Cd2 O3 82.04(7) . 1_645 ?
O6 Cd2 O3 82.05(7) 2_647 2_557 ?
O6 Cd2 O3 97.96(7) . 2_557 ?
O6 Cd2 O3 97.95(7) 2_647 1_645 ?
O6 Cd2 O8 85.55(7) 2_647 . ?
O6 Cd2 O8 94.45(7) . . ?
O6 Cd2 O8 94.45(7) 2_647 2_647 ?
O6 Cd2 O8 85.55(7) . 2_647 ?
O6 Cd2 O6 180.0 2_647 . ?
O3 Cd1 O1 131.74(6) 1_645 1_654 ?
O2 Cd1 O3 174.43(6) 1_654 1_645 ?
O2 Cd1 O1 53.60(6) 1_654 1_654 ?
O2 Cd1 O4 131.28(6) 1_654 1_645 ?
O2 Cd1 N1 89.33(7) 1_654 2_657 ?
O5 Cd1 O3 95.37(6) . 1_645 ?
O5 Cd1 O1 132.75(6) . 1_654 ?
O5 Cd1 O2 79.44(7) . 1_654 ?
O5 Cd1 O4 149.28(6) . 1_645 ?
O5 Cd1 N1 90.64(7) . 2_657 ?
O7 Cd1 O3 90.34(6) . 1_645 ?
O7 Cd1 O1 89.95(6) . 1_654 ?
O7 Cd1 O2 88.02(7) . 1_654 ?
O7 Cd1 O5 93.67(7) . . ?
O7 Cd1 O4 87.85(7) . 1_645 ?
O7 Cd1 N1 174.45(7) . 2_657 ?
O4 Cd1 O3 53.92(6) 1_645 1_645 ?
O4 Cd1 O1 77.87(6) 1_645 1_654 ?
O4 Cd1 N1 90.23(7) 1_645 2_657 ?
N1 Cd1 O3 92.75(7) 2_657 1_645 ?
N1 Cd1 O1 84.55(7) 2_657 1_654 ?
Cd2 O3 Cd1 118.97(7) 1_465 1_465 ?
C6 O3 Cd2 136.30(16) . 1_465 ?
C6 O3 Cd1 92.59(14) . 1_465 ?
C1 O1 Cd1 87.14(15) . 1_456 ?
C1 O2 Cd1 96.07(15) . 1_456 ?
C9 O5 Cd1 126.48(16) . . ?
C6 O4 Cd1 93.37(15) . 1_465 ?
C9 O6 Cd2 154.66(18) . . ?
O1 C1 O2 123.0(2) . . ?
O1 C1 C2 120.6(2) . . ?
O2 C1 C2 116.4(2) . . ?
O5 C9 C8 119.2(2) . . ?
O6 C9 O5 125.7(2) . . ?
O6 C9 C8 115.1(2) . . ?
C3 C10 C8 120.5(2) . . ?
C8 C7 C5 118.7(2) . . ?
N1 C2 C1 111.3(2) . . ?
C10 C8 C9 117.2(2) . . ?
C10 C8 C7 120.4(2) . . ?
C7 C8 C9 122.4(2) . . ?
C3 C4 C5 119.8(2) . . ?
C10 C3 C4 119.8(2) . . ?
C10 C3 N1 118.7(2) . . ?
C4 C3 N1 121.5(2) . . ?
C7 C5 C6 120.3(2) . . ?
C4 C5 C7 120.9(2) . . ?
C4 C5 C6 118.8(2) . . ?
O3 C6 C5 119.5(2) . . ?
O4 C6 O3 119.8(2) . . ?
O4 C6 C5 120.6(2) . . ?
C2 N1 Cd1 110.43(15) . 2_657 ?
C3 N1 Cd1 111.11(15) . 2_657 ?
C3 N1 C2 115.2(2) . . ?

loop_
_geom_bond_atom_site_label_1
_geom_bond_atom_site_label_2
_geom_bond_distance
_geom_bond_site_symmetry_2
_geom_bond_publ_flag
Cd2 O3 2.3072(17) 2_557 ?
Cd2 O3 2.3072(17) 1_645 ?
Cd2 O8 2.2762(19) . ?
Cd2 O8 2.2762(19) 2_647 ?
Cd2 O6 2.1979(18) . ?
Cd2 O6 2.1979(18) 2_647 ?
Cd1 O3 2.4158(17) 1_645 ?
Cd1 O1 2.5404(19) 1_654 ?
Cd1 O2 2.3340(18) 1_654 ?
Cd1 O5 2.3054(18) . ?
Cd1 O7 2.2910(18) . ?
Cd1 O4 2.4091(18) 1_645 ?
Cd1 N1 2.415(2) 2_657 ?
O3 Cd2 2.3072(17) 1_465 ?
O3 Cd1 2.4158(17) 1_465 ?
O3 C6 1.273(3) . ?
O1 Cd1 2.5404(19) 1_456 ?
O1 C1 1.242(3) . ?
O2 Cd1 2.3341(18) 1_456 ?
O2 C1 1.267(3) . ?
O5 C9 1.262(3) . ?
O4 Cd1 2.4091(18) 1_465 ?
O4 C6 1.255(3) . ?
O6 C9 1.251(3) . ?
C1 C2 1.519(3) . ?
C9 C8 1.509(3) . ?
C10 C8 1.392(4) . ?
C10 C3 1.389(3) . ?
C7 C8 1.396(3) . ?
C7 C5 1.400(3) . ?
C2 N1 1.480(3) . ?
C4 C3 1.392(3) . ?
C4 C5 1.393(3) . ?
C3 N1 1.437(3) . ?
C5 C6 1.497(3) . ?
N1 Cd1 2.414(2) 2_657 ?

loop_
_geom_hbond_atom_site_label_D
_geom_hbond_atom_site_label_H
_geom_hbond_atom_site_label_A
_geom_hbond_distance_DH
_geom_hbond_distance_HA
_geom_hbond_distance_DA
_geom_hbond_angle_DHA
_geom_hbond_site_symmetry_A
O8 H8A O7 0.978(5) 1.770(9) 2.742(3) 172(4) .
O8 H8B O9 0.979(5) 1.94(3) 2.787(3) 143(4) 1_545
O7 H7A O2 0.978(5) 1.667(8) 2.641(3) 173(4) 2_557
O7 H7B O10 0.978(5) 1.760(17) 2.701(3) 160(4) 2_656
N1 H1 O1 0.978(5) 2.18(3) 2.719(3) 113(2) .
O9 H9A O5 0.976(5) 1.825(9) 2.791(3) 170(4) .
O9 H9B O10 0.978(5) 1.95(2) 2.900(4) 163(6) .
O10 H10B O4 0.990(19) 1.80(3) 2.726(3) 155(3) .
